data_4134838
loop_
_publ_author_name
'Spanopoulos, Ioannis'
'Hadar, Ido'
'Ke, Weijun'
'Guo, Peijun'
'Sidhik, Siraj'
'Kepenekian, Mika\"el'
'Even, Jacky'
'Mohite, Aditya D.'
'Schaller, Richard D.'
'Kanatzidis, Mercouri G.'

_publ_section_title
;
 Water Stable 1D Hybrid Tin(II) Iodide Emits Broad Light with 36%
 Photoluminescence Quantum Efficiency.
;
_journal_name_full 'Journal of the American Chemical Society'
_journal_paper_doi 10.1021/jacs.0c03004
_journal_year 2020
_chemical_formula_moiety (H3N(CH2)8NH3)Sn2I6
_chemical_formula_sum 'C8 H22 I6 N2 Sn2'
_chemical_formula_weight 1145.1
_chemical_name_common 'Octanediammonium Tin iodide'
_space_group_IT_number 15
_space_group_name_Hall '-C 2yc'
_space_group_name_H-M_alt 'C 1 2/c 1'
_symmetry_cell_setting monoclinic
_symmetry_Int_Tables_number 15
_symmetry_space_group_name_Hall '-C 2yc'
_symmetry_space_group_name_H-M 'C 1 2/c 1'
_cell_angle_alpha 90
_cell_angle_beta 108.8895(17)
_cell_angle_gamma 90
_cell_formula_units_Z 4
_cell_length_a 21.1574(8)
_cell_length_b 13.5267(5)
_cell_length_c 8.7500(3)
_cell_measurement_reflns_used 7027
_cell_measurement_temperature 293
_cell_measurement_theta_max 70.602
_cell_measurement_theta_min 5.563
_cell_volume 2369.30(15)
_computing_cell_refinement 'SAINT V8.34A (Bruker, 2017)'
_computing_data_collection 'APEX2 V2017.3 (Bruker, 2017)'
_computing_data_reduction 'Bruker SAINT'
_diffrn_ambient_temperature 293
_diffrn_detector_area_resol_mean 8
_diffrn_measured_fraction_theta_full 0.98
_diffrn_measured_fraction_theta_max 0.93
_diffrn_measurement_device 'four-circle diffractometer'
_diffrn_measurement_device_type 'Bruker Kappa APEX CCD area detector'
_diffrn_measurement_method '\w and \f scans'
_diffrn_radiation_monochromator 'MX optics'
_diffrn_radiation_probe x-ray
_diffrn_radiation_source microsource
_diffrn_radiation_type 'Mo K\a'
_diffrn_radiation_wavelength 0.71073
_diffrn_reflns_av_R_equivalents 0.0378
_diffrn_reflns_av_unetI/netI 0.0333
_diffrn_reflns_limit_h_max 34
_diffrn_reflns_limit_h_min -29
_diffrn_reflns_limit_k_max 20
_diffrn_reflns_limit_k_min -22
_diffrn_reflns_limit_l_max 12
_diffrn_reflns_limit_l_min -13
_diffrn_reflns_number 14482
_diffrn_reflns_theta_full 34.15
_diffrn_reflns_theta_max 36.42
_diffrn_reflns_theta_min 1.82
_diffrn_source 'sealed tube'
_exptl_absorpt_coefficient_mu 9.918
_exptl_absorpt_correction_T_max 0.7472
_exptl_absorpt_correction_T_min 0.6046
_exptl_absorpt_correction_type multi-scan
_exptl_absorpt_process_details 'Scale APEX3'
_exptl_crystal_density_diffrn 3.2103
_exptl_crystal_description 'yellow block'
_exptl_crystal_F_000 2008
_exptl_crystal_size_max 0.120
_exptl_crystal_size_mid 0.065
_exptl_crystal_size_min 0.016
_refine_diff_density_max 0.99
_refine_diff_density_min -0.64
_refine_ls_extinction_method none
_refine_ls_goodness_of_fit_gt 1.40
_refine_ls_goodness_of_fit_ref 1.35
_refine_ls_hydrogen_treatment constr
_refine_ls_number_constraints 44
_refine_ls_number_parameters 58
_refine_ls_number_reflns 5392
_refine_ls_number_restraints 0
_refine_ls_R_factor_all 0.0380
_refine_ls_R_factor_gt 0.0287
_refine_ls_shift/su_max 0.0394
_refine_ls_shift/su_mean 0.0026
_refine_ls_structure_factor_coef Fsqd
_refine_ls_weighting_details w=1/(\s^2^(I)+0.0004I^2^)
_refine_ls_weighting_scheme sigma
_refine_ls_wR_factor_gt 0.0718
_refine_ls_wR_factor_ref 0.0764
_reflns_number_gt 4421
_reflns_number_total 5392
_reflns_threshold_expression I>2\s(I)
_cod_data_source_file ja0c03004_si_004.cif
_cod_data_source_block DAOSn2I6-293K
_cod_depositor_comments
;
The following automatic conversions were performed:

data item '_diffrn_radiation_probe' value 'X-ray' was changed to
'x-ray' in accordance with the
/home/data/users/saulius/crontab/automatic-downloads/rss-feeds/ACS/lib/dictionaries/cif_core.dic
dictionary named 'cif_core.dic' version 2.4.2 last updated on
2011-04-26.

Automatic conversion script
Id: cif_fix_values 7556 2019-12-06 15:28:31Z antanas 
;
_cod_database_code 4134838

loop_
_space_group_symop_id
_space_group_symop_operation_xyz
1 x,y,z
2 -x,y,-z+1/2
3 -x,-y,-z
4 x,-y,z+1/2
5 x+1/2,y+1/2,z
6 -x+1/2,y+1/2,-z+1/2
7 -x+1/2,-y+1/2,-z
8 x+1/2,-y+1/2,z+1/2

loop_
_atom_site_label
_atom_site_type_symbol
_atom_site_fract_x
_atom_site_fract_y
_atom_site_fract_z
_atom_site_adp_type
_atom_site_U_iso_or_equiv
_atom_site_site_symmetry_multiplicity
_atom_site_occupancy
_atom_site_calc_flag
_atom_site_refinement_flags
_atom_site_disorder_assembly
_atom_site_disorder_group
I1 I 0.803036(10) 0.025734(16) 0.03898(2) Uani 0.04300(7) 8 1 d . . .
I2 I 0.5 0.386376(19) 0.25 Uani 0.03960(8) 4 1 d . . .
I3 I 0.164823(11) 0.269075(15) 0.12263(3) Uani 0.04492(7) 8 1 d . . .
I4 I 0 0.20717(2) 0.25 Uani 0.04966(12) 4 1 d . . .
Sn1 Sn 0.097166(9) 0.083860(14) 0.12889(2) Uani 0.03548(6) 8 1 d . . .
N1 N 0.65124(18) 0.2724(2) 0.1881(4) Uiso 0.0568(7) 8 1 d . . .
C1 C 0.6549(2) 0.1774(3) 0.1086(5) Uiso 0.0588(9) 8 1 d . . .
C2 C 0.55965(18) 0.0997(2) 0.1805(4) Uiso 0.0485(7) 8 1 d . . .
C3 C 0.5368(2) 0.0127(3) 0.2596(5) Uiso 0.0580(9) 8 1 d . . .
C4 C 0.6324(2) 0.0931(3) 0.1908(5) Uiso 0.0531(8) 8 1 d . . .
H1c1 H 0.699945 0.165897 0.111015 Uiso 0.0706 8 1 d . . .
H2c1 H 0.627227 0.180349 -0.002537 Uiso 0.0706 8 1 d . . .
H1c2 H 0.532222 0.104212 0.069299 Uiso 0.0582 8 1 d . . .
H2c2 H 0.552237 0.160158 0.229611 Uiso 0.0582 8 1 d . . .
H1c3 H 0.548154 -0.048037 0.217937 Uiso 0.0696 8 1 d . . .
H2c3 H 0.562423 0.010567 0.372363 Uiso 0.0696 8 1 d . . .
H1c4 H 0.659875 0.090326 0.302127 Uiso 0.0637 8 1 d . . .
H2c4 H 0.640116 0.031659 0.145026 Uiso 0.0637 8 1 d . . .
H1n1 H 0.665983 0.319485 0.140953 Uiso 0.0682 8 1 d . . .
H2n1 H 0.609979 0.284459 0.18087 Uiso 0.0682 8 1 d . . .
H3n1 H 0.675615 0.269241 0.289362 Uiso 0.0682 8 1 d . . .

loop_
_atom_site_aniso_label
_atom_site_aniso_type_symbol
_atom_site_aniso_U_11
_atom_site_aniso_U_22
_atom_site_aniso_U_33
_atom_site_aniso_U_12
_atom_site_aniso_U_13
_atom_site_aniso_U_23
I1 I 0.03432(10) 0.05399(11) 0.03981(11) 0.00336(7) 0.01076(8) -0.01050(8)
I2 I 0.03193(13) 0.03867(12) 0.04237(14) 0 0.00398(10) 0
I3 I 0.04246(11) 0.04308(11) 0.05088(12) -0.00557(7) 0.01741(9) 0.00485(8)
I4 I 0.04419(16) 0.04123(14) 0.0776(2) 0 0.03912(16) 0
Sn1 Sn 0.03307(10) 0.03839(10) 0.03485(10) -0.00073(7) 0.01083(7) 0.00372(7)

loop_
_atom_type_symbol
_atom_type_scat_dispersion_real
_atom_type_scat_dispersion_imag
_atom_type_scat_source
C 0.0033 0.0016 'International Tables Vol C tables 4.2.6.8 and 6.1.1.1'
H 0.0000 0.0000 'International Tables Vol C tables 4.2.6.8 and 6.1.1.1'
I -0.4742 1.8119 'International Tables Vol C tables 4.2.6.8 and 6.1.1.1'
N 0.0061 0.0033 'International Tables Vol C tables 4.2.6.8 and 6.1.1.1'
Sn -0.6537 1.4246 'International Tables Vol C tables 4.2.6.8 and 6.1.1.1'

loop_
_exptl_crystal_face_index_h
_exptl_crystal_face_index_k
_exptl_crystal_face_index_l
_exptl_crystal_face_perp_dist
? ? ? ?

loop_
_geom_angle_atom_site_label_1
_geom_angle_atom_site_label_2
_geom_angle_atom_site_label_3
_geom_angle_site_symmetry_1
_geom_angle_site_symmetry_2
_geom_angle_site_symmetry_3
_geom_angle
_geom_angle_publ_flag
Sn1 I1 Sn1 2_655 . 3_655 101.108(8) ?
Sn1 I1 N1 2_655 . 7_655 95.73(5) ?
Sn1 I1 N1 3_655 . 7_655 76.98(6) ?
Sn1 I2 Sn1 7_555 . 8_555 166.034(10) ?
Sn1 I2 N1 7_555 . . 100.82(5) ?
Sn1 I2 N1 7_555 . 2_655 84.97(5) ?
Sn1 I2 N1 8_555 . . 84.97(5) ?
Sn1 I2 N1 8_555 . 2_655 100.82(5) ?
N1 I2 N1 . . 2_655 131.38(7) ?
Sn1 I3 N1 . . 2_655 117.16(5) ?
Sn1 I3 N1 . . 8_454 90.78(5) ?
N1 I3 N1 2_655 . 8_454 100.32(8) ?
Sn1 I4 Sn1 . . 2_555 114.638(11) ?
I1 Sn1 I1 2_655 . 3_655 87.899(8) ?
I1 Sn1 I2 2_655 . 7_555 170.454(9) ?
I1 Sn1 I3 2_655 . . 92.665(7) ?
I1 Sn1 I4 2_655 . . 98.208(8) ?
I1 Sn1 I2 3_655 . 7_555 83.566(7) ?
I1 Sn1 I3 3_655 . . 89.356(9) ?
I1 Sn1 I4 3_655 . . 172.381(9) ?
I2 Sn1 I3 7_555 . . 91.509(8) ?
I2 Sn1 I4 7_555 . . 90.654(6) ?
I3 Sn1 I4 . . . 85.829(9) ?
I1 N1 I2 7_655 . . 99.12(7) ?
I1 N1 I3 7_655 . 2_655 80.14(8) ?
I1 N1 I3 7_655 . 8_555 135.07(9) ?
I1 N1 C1 7_655 . . 109.2(3) ?
I1 N1 H1n1 7_655 . . 5.58 ?
I1 N1 H2n1 7_655 . . 104.71 ?
I1 N1 H3n1 7_655 . . 114.37 ?
I2 N1 I3 . . 2_655 139.77(9) ?
I2 N1 I3 . . 8_555 72.81(8) ?
I2 N1 C1 . . . 127.2(2) ?
I2 N1 H1n1 . . . 102.79 ?
I2 N1 H2n1 . . . 18.07 ?
I2 N1 H3n1 . . . 97.2 ?
I3 N1 I3 2_655 . 8_555 79.68(6) ?
I3 N1 C1 2_655 . . 89.6(2) ?
I3 N1 H1n1 2_655 . . 74.61 ?
I3 N1 H2n1 2_655 . . 156.8 ?
I3 N1 H3n1 2_655 . . 49.71 ?
I3 N1 C1 8_555 . . 110.4(2) ?
I3 N1 H1n1 8_555 . . 131.82 ?
I3 N1 H2n1 8_555 . . 81.26 ?
I3 N1 H3n1 8_555 . . 30.36 ?
C1 N1 H1n1 . . . 109.47 ?
C1 N1 H2n1 . . . 109.47 ?
C1 N1 H3n1 . . . 109.47 ?
H1n1 N1 H2n1 . . . 109.47 ?
H1n1 N1 H3n1 . . . 109.47 ?
H2n1 N1 H3n1 . . . 109.47 ?
N1 C1 C4 . . . 111.2(4) ?
N1 C1 H1c1 . . . 109.47 ?
N1 C1 H2c1 . . . 109.47 ?
C4 C1 H1c1 . . . 109.47 ?
C4 C1 H2c1 . . . 109.47 ?
H1c1 C1 H2c1 . . . 107.67 ?
C3 C2 C4 . . . 113.2(3) ?
C3 C2 H1c2 . . . 109.47 ?
C3 C2 H2c2 . . . 109.47 ?
C4 C2 H1c2 . . . 109.47 ?
C4 C2 H2c2 . . . 109.47 ?
H1c2 C2 H2c2 . . . 105.48 ?
C2 C3 C3 . . 2_655 114.6(3) ?
C2 C3 H1c3 . . . 109.47 ?
C2 C3 H2c3 . . . 109.47 ?
C3 C3 H1c3 2_655 . . 109.47 ?
C3 C3 H2c3 2_655 . . 109.47 ?
H1c3 C3 H2c3 . . . 103.75 ?
C1 C4 C2 . . . 113.6(3) ?
C1 C4 H1c4 . . . 109.47 ?
C1 C4 H2c4 . . . 109.47 ?
C2 C4 H1c4 . . . 109.47 ?
C2 C4 H2c4 . . . 109.47 ?
H1c4 C4 H2c4 . . . 105.06 ?

loop_
_geom_bond_atom_site_label_1
_geom_bond_atom_site_label_2
_geom_bond_site_symmetry_1
_geom_bond_site_symmetry_2
_geom_bond_distance
_geom_bond_publ_flag
I1 Sn1 . 2_655 3.0901(3) ?
I1 Sn1 . 3_655 3.2896(3) ?
I1 N1 . 7_655 3.686(4) ?
I2 Sn1 . 7_555 3.3116(3) ?
I2 Sn1 . 8_555 3.3116(3) ?
I2 N1 . . 3.746(4) ?
I2 N1 . 2_655 3.746(4) ?
I3 Sn1 . . 2.8948(3) ?
I3 N1 . 2_655 3.704(4) ?
I3 N1 . 8_454 3.761(4) ?
I4 Sn1 . . 3.0890(3) ?
I4 Sn1 . 2_555 3.0890(3) ?
N1 C1 . . 1.475(5) ?
N1 H1n1 . . 0.87 ?
N1 H2n1 . . 0.87 ?
N1 H3n1 . . 0.87 ?
C1 C4 . . 1.504(6) ?
C1 H1c1 . . 0.96 ?
C1 H2c1 . . 0.96 ?
C2 C3 . . 1.522(6) ?
C2 C4 . . 1.514(6) ?
C2 H1c2 . . 0.96 ?
C2 H2c2 . . 0.96 ?
C3 C3 . 2_655 1.511(6) ?
C3 H1c3 . . 0.96 ?
C3 H2c3 . . 0.96 ?
C4 H1c4 . . 0.96 ?
C4 H2c4 . . 0.96 ?

loop_
_geom_hbond_atom_site_label_D
_geom_hbond_atom_site_label_H
_geom_hbond_atom_site_label_A
_geom_hbond_site_symmetry_D
_geom_hbond_site_symmetry_H
_geom_hbond_site_symmetry_A
_geom_hbond_distance_DH
_geom_hbond_distance_HA
_geom_hbond_distance_DA
_geom_hbond_angle_DHA
_geom_hbond_publ_flag
? ? ? ? ? ? ? ? ? ? ?

loop_
_geom_torsion_atom_site_label_1
_geom_torsion_atom_site_label_2
_geom_torsion_atom_site_label_3
_geom_torsion_atom_site_label_4
_geom_torsion_site_symmetry_1
_geom_torsion_site_symmetry_2
_geom_torsion_site_symmetry_3
_geom_torsion_site_symmetry_4
_geom_torsion
_geom_torsion_publ_flag
? ? ? ? ? ? ? ? ? ?

loop_
_restr_angle_atom_site_label_1
_restr_angle_site_symmetry_1
_restr_angle_atom_site_label_2
_restr_angle_site_symmetry_2
_restr_angle_atom_site_label_3
_restr_angle_site_symmetry_3
_restr_angle_target
_restr_angle_target_weight_param
? ? ? ? ? ? ? ?

loop_
_restr_distance_atom_site_label_1
_restr_distance_site_symmetry_1
_restr_distance_atom_site_label_2
_restr_distance_site_symmetry_2
_restr_distance_target
_restr_distance_target_weight_param
? ? ? ? ? ?

loop_
_restr_equal_angle_atom_site_label_1
_restr_equal_angle_site_symmetry_1
_restr_equal_angle_atom_site_label_2
_restr_equal_angle_site_symmetry_2
_restr_equal_angle_atom_site_label_3
_restr_equal_angle_site_symmetry_3
_restr_equal_angle_class_class_id
_restr_equal_angle_class_target_weight_param
? ? ? ? ? ? ? ?

loop_
_restr_equal_distance_atom_site_label_1
_restr_equal_distance_site_symmetry_1
_restr_equal_distance_atom_site_label_2
_restr_equal_distance_site_symmetry_2
_restr_equal_distance_class_class_id
_restr_equal_distance_class_target_weight_param
? ? ? ? ? ?

loop_
_restr_equal_torsion_atom_site_label_1
_restr_equal_torsion_site_symmetry_1
_restr_equal_torsion_atom_site_label_2
_restr_equal_torsion_site_symmetry_2
_restr_equal_torsion_atom_site_label_3
_restr_equal_torsion_site_symmetry_3
_restr_equal_torsion_atom_site_label_4
_restr_equal_torsion_site_symmetry_4
_restr_equal_torsion_class_class_id
_restr_equal_torsion_class_target_weight_param
? ? ? ? ? ? ? ? ? ?

loop_
_restr_torsion_atom_site_label_1
_restr_torsion_site_symmetry_1
_restr_torsion_atom_site_label_2
_restr_torsion_site_symmetry_2
_restr_torsion_atom_site_label_3
_restr_torsion_site_symmetry_3
_restr_torsion_atom_site_label_4
_restr_torsion_site_symmetry_4
_restr_torsion_angle_target
_restr_torsion_weight_param
? ? ? ? ? ? ? ? ? ?

loop_
_twin_individual_id
_twin_individual_mass_fraction_refined
_twin_individual_twin_matrix_11
_twin_individual_twin_matrix_12
_twin_individual_twin_matrix_13
_twin_individual_twin_matrix_21
_twin_individual_twin_matrix_22
_twin_individual_twin_matrix_23
_twin_individual_twin_matrix_31
_twin_individual_twin_matrix_32
_twin_individual_twin_matrix_33
? ? ? ? ? ? ? ? ? ? ?

loop_
_jana_atom_site_adp_c_label
_jana_atom_site_adp_c_type_symbol
_jana_atom_site_adp_c_111
_jana_atom_site_adp_c_112
_jana_atom_site_adp_c_113
_jana_atom_site_adp_c_122
_jana_atom_site_adp_c_123
_jana_atom_site_adp_c_133
_jana_atom_site_adp_c_222
_jana_atom_site_adp_c_223
_jana_atom_site_adp_c_233
_jana_atom_site_adp_c_333
? ? ? ? ? ? ? ? ? ? ? ?

loop_
_jana_atom_site_adp_d_label
_jana_atom_site_adp_d_type_symbol
_jana_atom_site_adp_d_1111
_jana_atom_site_adp_d_1112
_jana_atom_site_adp_d_1113
_jana_atom_site_adp_d_1122
_jana_atom_site_adp_d_1123
_jana_atom_site_adp_d_1133
_jana_atom_site_adp_d_1222
_jana_atom_site_adp_d_1223
_jana_atom_site_adp_d_1233
_jana_atom_site_adp_d_1333
_jana_atom_site_adp_d_2222
_jana_atom_site_adp_d_2223
_jana_atom_site_adp_d_2233
_jana_atom_site_adp_d_2333
_jana_atom_site_adp_d_3333
? ? ? ? ? ? ? ? ? ? ? ? ? ? ? ? ?

loop_
_jana_atom_site_adp_e_label
_jana_atom_site_adp_e_type_symbol
_jana_atom_site_adp_e_11111
_jana_atom_site_adp_e_11112
_jana_atom_site_adp_e_11113
_jana_atom_site_adp_e_11122
_jana_atom_site_adp_e_11123
_jana_atom_site_adp_e_11133
_jana_atom_site_adp_e_11222
_jana_atom_site_adp_e_11223
_jana_atom_site_adp_e_11233
_jana_atom_site_adp_e_11333
_jana_atom_site_adp_e_12222
_jana_atom_site_adp_e_12223
_jana_atom_site_adp_e_12233
_jana_atom_site_adp_e_12333
_jana_atom_site_adp_e_13333
_jana_atom_site_adp_e_22222
_jana_atom_site_adp_e_22223
_jana_atom_site_adp_e_22233
_jana_atom_site_adp_e_22333
_jana_atom_site_adp_e_23333
_jana_atom_site_adp_e_33333
? ? ? ? ? ? ? ? ? ? ? ? ? ? ? ? ? ? ? ? ? ? ?

loop_
_jana_atom_site_adp_f_label
_jana_atom_site_adp_f_type_symbol
_jana_atom_site_adp_f_111111
_jana_atom_site_adp_f_111112
_jana_atom_site_adp_f_111113
_jana_atom_site_adp_f_111122
_jana_atom_site_adp_f_111123
_jana_atom_site_adp_f_111133
_jana_atom_site_adp_f_111222
_jana_atom_site_adp_f_111223
_jana_atom_site_adp_f_111233
_jana_atom_site_adp_f_111333
_jana_atom_site_adp_f_112222
_jana_atom_site_adp_f_112223
_jana_atom_site_adp_f_112233
_jana_atom_site_adp_f_112333
_jana_atom_site_adp_f_113333
_jana_atom_site_adp_f_122222
_jana_atom_site_adp_f_122223
_jana_atom_site_adp_f_122233
_jana_atom_site_adp_f_122333
_jana_atom_site_adp_f_123333
_jana_atom_site_adp_f_133333
_jana_atom_site_adp_f_222222
_jana_atom_site_adp_f_222223
_jana_atom_site_adp_f_222233
_jana_atom_site_adp_f_222333
_jana_atom_site_adp_f_223333
_jana_atom_site_adp_f_233333
_jana_atom_site_adp_f_333333
? ? ? ? ? ? ? ? ? ? ? ? ? ? ? ? ? ? ? ? ? ? ? ? ? ? ? ? ? ?
